data_7046525
loop_
_publ_author_name
'Kaiser, Maximillian'
'Klett, Jan'

_publ_section_title
;
 The hetero-cubane structures of the heavy alkali metal tert-amyloxides
 [MOCMe<sub>2</sub>Et]<sub>4</sub> (M = K, Rb, Cs).
;
_journal_issue 36
_journal_name_full 'Dalton transactions (Cambridge, England : 2003)'
_journal_page_first 12582
_journal_page_last 12586
_journal_paper_doi 10.1039/c8dt01545g
_journal_volume 47
_journal_year 2018
_chemical_formula_sum 'C5 H11 K O'
_chemical_formula_weight 126.24
_chemical_properties_physical Moisture-sensitive
_space_group_crystal_system tetragonal
_space_group_IT_number 114
_space_group_name_Hall 'P -4 2n'
_space_group_name_H-M_alt 'P -4 21 c'
_symmetry_space_group_name_Hall 'P -4 2n'
_symmetry_space_group_name_H-M 'P -4 21 c'
_atom_sites_solution_hydrogens geom
_audit_creation_method SHELXL-2013
_audit_update_record
;
2018-05-30 deposited with the CCDC.
2018-05-31 downloaded from the CCDC.
;
_cell_angle_alpha 90
_cell_angle_beta 90
_cell_angle_gamma 90
_cell_formula_units_Z 8
_cell_length_a 8.2509(4)
_cell_length_b 8.2509(4)
_cell_length_c 20.346(3)
_cell_measurement_reflns_used 5019
_cell_measurement_temperature 173(2)
_cell_measurement_theta_max 27.8242
_cell_measurement_theta_min 2.4685
_cell_volume 1385.1(2)
_computing_cell_refinement APEX2
_computing_data_collection APEX2
_computing_data_reduction APEX2
_computing_molecular_graphics ShelXP
_computing_publication_material XCIF
_computing_structure_refinement 'SHELXL-2013 (Sheldrick, 2013)'
_computing_structure_solution ShelXS
_diffrn_ambient_temperature 173(2)
_diffrn_measured_fraction_theta_full 0.999
_diffrn_measured_fraction_theta_max 0.999
_diffrn_measurement_device_type 'Bruker Smart'
_diffrn_radiation_type MoK\a
_diffrn_radiation_wavelength 0.71073
_diffrn_reflns_av_R_equivalents 0.0365
_diffrn_reflns_av_unetI/netI 0.0214
_diffrn_reflns_Laue_measured_fraction_full 0.999
_diffrn_reflns_Laue_measured_fraction_max 0.999
_diffrn_reflns_limit_h_max 10
_diffrn_reflns_limit_h_min -9
_diffrn_reflns_limit_k_max 10
_diffrn_reflns_limit_k_min -9
_diffrn_reflns_limit_l_max 24
_diffrn_reflns_limit_l_min -26
_diffrn_reflns_number 7105
_diffrn_reflns_point_group_measured_fraction_full 0.999
_diffrn_reflns_point_group_measured_fraction_max 0.999
_diffrn_reflns_theta_full 25.242
_diffrn_reflns_theta_max 27.869
_diffrn_reflns_theta_min 2.002
_exptl_absorpt_coefficient_mu 0.662
_exptl_absorpt_correction_T_max 1.0709
_exptl_absorpt_correction_T_min 0.6935
_exptl_absorpt_correction_type multi-scan
_exptl_crystal_colour colourless
_exptl_crystal_density_diffrn 1.211
_exptl_crystal_description block
_exptl_crystal_F_000 544
_exptl_crystal_recrystallization_method 'Re-crystallisation from solvent: n-hexane'
_exptl_crystal_size_max 0.76
_exptl_crystal_size_mid 0.50
_exptl_crystal_size_min 0.34
_refine_diff_density_max 0.232
_refine_diff_density_min -0.151
_refine_diff_density_rms 0.038
_refine_ls_abs_structure_details
;
 Refined as an inversion twin.
;
_refine_ls_abs_structure_Flack 0.30(5)
_refine_ls_extinction_method none
_refine_ls_goodness_of_fit_ref 1.128
_refine_ls_hydrogen_treatment mixed
_refine_ls_matrix_type full
_refine_ls_number_parameters 71
_refine_ls_number_reflns 1664
_refine_ls_number_restraints 0
_refine_ls_restrained_S_all 1.128
_refine_ls_R_factor_all 0.0228
_refine_ls_R_factor_gt 0.0222
_refine_ls_shift/su_max 0.000
_refine_ls_shift/su_mean 0.000
_refine_ls_structure_factor_coef Fsqd
_refine_ls_weighting_details 'w=1/[\s^2^(Fo^2^)+(0.0274P)^2^+0.1681P] where P=(Fo^2^+2Fc^2^)/3'
_refine_ls_weighting_scheme calc
_refine_ls_wR_factor_gt 0.0568
_refine_ls_wR_factor_ref 0.0571
_reflns_Friedel_coverage 0.721
_reflns_Friedel_fraction_full 1.000
_reflns_Friedel_fraction_max 1.000
_reflns_number_gt 1629
_reflns_number_total 1664
_reflns_threshold_expression 'I > 2\s(I)'
_cod_data_source_file c8dt01545g2.cif
_cod_data_source_block JKM5
_cod_depositor_comments 'Adding full bibliography for 7046525--7046528.cif.'
_cod_database_code 7046525
_shelx_space_group_comment
;
The symmetry employed for this shelxl refinement is uniquely defined
by the following loop, which should always be used as a source of
symmetry information in preference to the above space-group names.
They are only intended as comments.
;
_shelxl_version_number 2013-4

loop_
_space_group_symop_operation_xyz
'x, y, z'
'-x, -y, z'
'y, -x, -z'
'-y, x, -z'
'-x+1/2, y+1/2, -z+1/2'
'x+1/2, -y+1/2, -z+1/2'
'-y+1/2, -x+1/2, z+1/2'
'y+1/2, x+1/2, z+1/2'

loop_
_atom_site_label
_atom_site_type_symbol
_atom_site_fract_x
_atom_site_fract_y
_atom_site_fract_z
_atom_site_U_iso_or_equiv
_atom_site_adp_type
_atom_site_occupancy
_atom_site_site_symmetry_order
_atom_site_calc_flag
_atom_site_refinement_flags_posn
_atom_site_refinement_flags_adp
K1 K 0.36257(4) 0.32344(4) 0.06376(2) 0.02379(12) Uani 1 1 d . .
O1 O 0.68036(14) 0.36232(14) 0.06413(6) 0.0248(3) Uani 1 1 d . .
C10 C 0.7765(2) 0.2731(2) 0.10649(8) 0.0191(3) Uani 1 1 d . .
C11 C 0.9466(2) 0.2478(2) 0.07659(10) 0.0292(4) Uani 1 1 d . .
H11A H 1.0157(11) 0.1910(17) 0.1083(5) 0.044 Uiso 1 1 calc R U
H11B H 0.9947(10) 0.3534(14) 0.0661(6) 0.044 Uiso 1 1 calc R U
H11C H 0.9376(3) 0.1831(17) 0.0363(7) 0.044 Uiso 1 1 calc R U
C12 C 0.7017(3) 0.1050(2) 0.11848(9) 0.0290(4) Uani 1 1 d . .
H12A H 0.5987(16) 0.1172(3) 0.1401(7) 0.044 Uiso 1 1 calc R U
H12B H 0.7731(13) 0.0419(11) 0.1457(7) 0.044 Uiso 1 1 calc R U
H12C H 0.6864(17) 0.0508(11) 0.0771(6) 0.044 Uiso 1 1 calc R U
C13 C 0.7916(2) 0.3641(2) 0.17279(8) 0.0282(4) Uani 1 1 d . .
H13A H 0.8440 0.4672 0.1643 0.034 Uiso 1 1 calc R U
H13B H 0.6829 0.3874 0.1883 0.034 Uiso 1 1 calc R U
C14 C 0.8833(3) 0.2806(3) 0.22842(10) 0.0507(6) Uani 1 1 d . .
H14A H 0.889(2) 0.3518(15) 0.2658(7) 0.076 Uiso 1 1 calc R U
H14B H 0.991(2) 0.255(2) 0.2140(4) 0.076 Uiso 1 1 calc R U
H14C H 0.8278(17) 0.182(2) 0.2405(7) 0.076 Uiso 1 1 calc R U

loop_
_atom_site_aniso_label
_atom_site_aniso_U_11
_atom_site_aniso_U_22
_atom_site_aniso_U_33
_atom_site_aniso_U_23
_atom_site_aniso_U_13
_atom_site_aniso_U_12
K1 0.02109(19) 0.0234(2) 0.02686(17) 0.00164(15) 0.00099(15) -0.00106(13)
O1 0.0218(6) 0.0263(6) 0.0264(6) 0.0039(6) -0.0042(5) 0.0026(6)
C10 0.0168(8) 0.0184(8) 0.0221(7) 0.0007(6) 0.0009(6) -0.0002(7)
C11 0.0215(9) 0.0291(10) 0.0369(10) 0.0029(7) 0.0066(7) 0.0030(8)
C12 0.0299(10) 0.0218(9) 0.0354(9) 0.0011(7) 0.0039(8) -0.0053(8)
C13 0.0306(10) 0.0293(10) 0.0247(8) -0.0034(7) -0.0019(7) -0.0029(9)
C14 0.0618(16) 0.0621(16) 0.0283(10) 0.0032(11) -0.0161(10) -0.0053(14)

loop_
_atom_type_symbol
_atom_type_description
_atom_type_scat_dispersion_real
_atom_type_scat_dispersion_imag
_atom_type_scat_source
C C 0.0033 0.0016 'International Tables Vol C Tables 4.2.6.8 and 6.1.1.4'
H H 0.0000 0.0000 'International Tables Vol C Tables 4.2.6.8 and 6.1.1.4'
O O 0.0106 0.0060 'International Tables Vol C Tables 4.2.6.8 and 6.1.1.4'
K K 0.2009 0.2494 'International Tables Vol C Tables 4.2.6.8 and 6.1.1.4'

loop_
_geom_angle_atom_site_label_1
_geom_angle_atom_site_label_2
_geom_angle_atom_site_label_3
_geom_angle
_geom_angle_site_symmetry_1
_geom_angle_site_symmetry_3
O1 K1 O1 90.84(4) 3_565 2_665
O1 K1 O1 90.29(4) 3_565 .
O1 K1 O1 90.80(4) 2_665 .
O1 K1 C11 94.11(4) 3_565 1_455
O1 K1 C11 92.50(4) 2_665 1_455
O1 K1 C11 174.45(4) . 1_455
O1 K1 C12 108.16(4) 3_565 .
O1 K1 C12 128.01(4) 2_665 .
O1 K1 C12 43.12(4) . .
C11 K1 C12 131.84(5) 1_455 .
O1 K1 K1 45.86(3) 3_565 3_565
O1 K1 K1 44.99(3) 2_665 3_565
O1 K1 K1 90.21(3) . 3_565
C11 K1 K1 95.28(3) 1_455 3_565
C12 K1 K1 130.92(3) . 3_565
O1 K1 K1 45.31(3) 3_565 4_655
O1 K1 K1 90.60(3) 2_665 4_655
O1 K1 K1 44.99(3) . 4_655
C11 K1 K1 139.36(4) 1_455 4_655
C12 K1 K1 72.99(3) . 4_655
K1 K1 K1 60.203(13) 3_565 4_655
O1 K1 K1 90.57(3) 3_565 2_665
O1 K1 K1 45.68(3) 2_665 2_665
O1 K1 K1 45.13(3) . 2_665
C11 K1 K1 138.02(4) 1_455 2_665
C12 K1 K1 85.15(3) . 2_665
K1 K1 K1 59.899(7) 3_565 2_665
K1 K1 K1 59.899(7) 4_655 2_665
C10 O1 K1 129.06(10) . 4_655
C10 O1 K1 127.35(9) . 2_665
K1 O1 K1 89.70(4) 4_655 2_665
C10 O1 K1 120.43(9) . .
K1 O1 K1 89.16(4) 4_655 .
K1 O1 K1 89.19(4) 2_665 .
O1 C10 C12 110.39(14) . .
O1 C10 C11 110.35(13) . .
C12 C10 C11 107.82(15) . .
O1 C10 C13 109.29(14) . .
C12 C10 C13 109.34(14) . .
C11 C10 C13 109.63(15) . .
C10 C11 K1 153.81(13) . 1_655
C10 C12 K1 78.86(10) . .
C14 C13 C10 117.83(17) . .

loop_
_geom_bond_atom_site_label_1
_geom_bond_atom_site_label_2
_geom_bond_distance
_geom_bond_site_symmetry_2
K1 O1 2.6023(12) 3_565
K1 O1 2.6168(12) 2_665
K1 O1 2.6416(12) .
K1 C11 3.498(2) 1_455
K1 C12 3.509(2) .
K1 K1 3.6808(7) 3_565
K1 K1 3.6808(7) 4_655
K1 K1 3.6921(7) 2_665
O1 C10 1.384(2) .
O1 K1 2.6024(12) 4_655
O1 K1 2.6169(12) 2_665
C10 C12 1.537(2) .
C10 C11 1.544(2) .
C10 C13 1.549(2) .
C11 K1 3.498(2) 1_655
C13 C14 1.526(3) .
